data_7008036
loop_
_publ_author_name
'Wong, Wallace W. H.'
'Curiel, David'
'Cowley, Andrew R.'
'Beer, Paul D.'

_publ_section_title
;
 Dinuclear zinc(II) dithiocarbamate macrocycles: ditopic receptors for
 a variety of guest molecules.
;
_journal_issue 2
_journal_name_full 'Dalton transactions (Cambridge, England : 2003)'
_journal_page_first 359
_journal_page_last 364
_journal_paper_doi 10.1039/b415935g
_journal_year 2005
_chemical_compound_source
;
synthesis as described
;
_chemical_formula_moiety ' C50 H68 N6 S8 Zn2 '
_chemical_formula_sum 'C50 H68 N6 S8 Zn2'
_chemical_formula_weight 1140.42
_chemical_name_systematic
;
?
;
_space_group_IT_number 2
_symmetry_cell_setting triclinic
_symmetry_space_group_name_Hall '-P 1'
_symmetry_space_group_name_H-M 'P -1'
_atom_sites_solution_hydrogens geom
_atom_sites_solution_primary direct
_cell_angle_alpha 110.2029(15)
_cell_angle_beta 100.1626(15)
_cell_angle_gamma 115.6632(17)
_cell_formula_units_Z 1
_cell_length_a 11.6711(4)
_cell_length_b 11.9793(4)
_cell_length_c 12.4675(4)
_cell_measurement_reflns_used 16123
_cell_measurement_temperature 150
_cell_measurement_theta_max 28
_cell_measurement_theta_min 5
_cell_volume 1360.59(9)
_computing_cell_refinement
;
KappaCCD software 'DENZO' (Otwinowski & Minor, 1996)
;
_computing_data_collection
;
KappaCCD software 'Collect' (Nonius, 2000)
;
_computing_data_reduction
;
KappaCCD software 'DENZO' (Otwinowski & Minor, 1996)
;
_computing_publication_material
;
CRYSTALS (Watkin et al, 2001)
;
_computing_structure_refinement
;
CRYSTALS (Watkin et al, 2001)
;
_computing_structure_solution 'SIR92 (Giacovazzo et al, 1992)'
_diffrn_ambient_temperature 150
_diffrn_measured_fraction_theta_full 0.992
_diffrn_measured_fraction_theta_max 0.992
_diffrn_measurement_device_type
;
Nonius KappaCCD
;
_diffrn_measurement_method \w
_diffrn_radiation_monochromator graphite
_diffrn_radiation_type 'Mo K\a'
_diffrn_radiation_wavelength 0.71073
_diffrn_reflns_av_R_equivalents 0.043
_diffrn_reflns_limit_h_max 15
_diffrn_reflns_limit_h_min -15
_diffrn_reflns_limit_k_max 15
_diffrn_reflns_limit_k_min -15
_diffrn_reflns_limit_l_max 16
_diffrn_reflns_limit_l_min -16
_diffrn_reflns_number 16123
_diffrn_reflns_theta_full 27.410
_diffrn_reflns_theta_max 27.410
_diffrn_reflns_theta_min 5.121
_diffrn_standards_decay_% 0.00
_diffrn_standards_interval_count 0
_diffrn_standards_interval_time 0
_diffrn_standards_number 0
_exptl_absorpt_coefficient_mu 1.228
_exptl_absorpt_correction_T_max 0.93
_exptl_absorpt_correction_T_min 0.67
_exptl_absorpt_correction_type multi-scan
_exptl_absorpt_process_details
;
Denzo/Scalepack (Otwinowski & Minor, 1996)
;
_exptl_crystal_colour ' colourless '
_exptl_crystal_density_diffrn 1.392
_exptl_crystal_description ' plate '
_exptl_crystal_F_000 598
_exptl_crystal_size_max 0.32
_exptl_crystal_size_mid 0.22
_exptl_crystal_size_min 0.06
_refine_diff_density_max 1.62
_refine_diff_density_min -0.54
_refine_ls_extinction_method None
_refine_ls_goodness_of_fit_ref 1.0956
_refine_ls_hydrogen_treatment noref
_refine_ls_matrix_type full
_refine_ls_number_parameters 325
_refine_ls_number_reflns 4191
_refine_ls_number_restraints 0
_refine_ls_R_factor_all 0.0706
_refine_ls_R_factor_gt 0.0441
_refine_ls_shift/su_max 0.003839
_refine_ls_structure_factor_coef F
_refine_ls_weighting_details
;
Method, part 1, Chebychev polynomial, (Watkin, 1994, Prince, 1982)
[weight] = 1.0/[A~0~*T~0~(x)+A~1~*T~1~(x) ... +A~n-1~]*T~n-1~(x)]
where A~i~ are the Chebychev coefficients listed below and x= Fcalc/Fmax
Method = Robust Weighting (Prince, 1982)
W = [weight] * [1-(deltaF/6*sigmaF)^2^]^2^
A~i~ are:
1.18 0.382 0.817
;
_refine_ls_weighting_scheme calc
_refine_ls_wR_factor_all 0.0585
_refine_ls_wR_factor_gt 0.0509
_refine_ls_wR_factor_ref 0.0509
_reflns_limit_h_max 14
_reflns_limit_h_min -15
_reflns_limit_k_max 14
_reflns_limit_k_min -15
_reflns_limit_l_max 16
_reflns_limit_l_min 0
_reflns_number_gt 4191
_reflns_number_total 6073
_reflns_threshold_expression I>3.00u(I)
_cod_data_source_file b415935g.txt
_cod_data_source_block receptor12_DABCO
_cod_depositor_comments
;
The following automatic conversions were performed:
'_atom_site_refinement_disorder_group' tag replaced with
'_atom_site_disorder_group'.

Automatic conversion script
Id: cif_correct_tags 1383 2010-08-28 14:59:44Z saulius 

The following automatic conversions were performed:
'_symmetry_cell_setting' value 'Triclinic' changed to 'triclinic'
according to '/home/saulius/struct/CIF-dictionaries/cif_core.dic'
dictionary named 'cif_core.dic' version 2.4.1 from 2010-06-29.

Automatic conversion script
Id: cif_fix_enum 1527 2010-12-29 10:47:43Z saulius 
;
_cod_original_sg_symbol_H-M 'P -1 '
_cod_original_formula_sum ' C50 H68 N6 S8 Zn2 '
_cod_database_code 7008036

loop_
_symmetry_equiv_pos_as_xyz
x,y,z
-x,-y,-z

loop_
_atom_site_label
_atom_site_type_symbol
_atom_site_fract_x
_atom_site_fract_y
_atom_site_fract_z
_atom_site_U_iso_or_equiv
_atom_site_occupancy
_atom_site_adp_type
_atom_site_disorder_group
Zn1 Zn 0.17620(4) 0.19475(4) 0.34593(3) 0.0283 1.0000 Uani .
S1 S 0.16159(9) 0.14266(9) 0.13256(7) 0.0342 1.0000 Uani .
S2 S 0.02525(8) 0.26143(10) 0.26628(8) 0.0362 1.0000 Uani .
C1 C 0.0741(3) 0.2274(3) 0.1411(3) 0.0269 1.0000 Uani .
N1 N 0.0455(3) 0.2667(3) 0.0568(2) 0.0282 1.0000 Uani .
C2 C 0.0894(3) 0.2401(3) -0.0493(3) 0.0303 1.0000 Uani .
C3 C 0.1991(3) 0.3755(3) -0.0404(3) 0.0283 1.0000 Uani .
C4 C 0.3190(3) 0.4710(3) 0.0628(3) 0.0302 1.0000 Uani .
C5 C 0.4255(3) 0.5929(3) 0.0684(3) 0.0270 1.0000 Uani .
C6 C 0.5504(3) 0.6921(3) 0.1739(3) 0.0292 1.0000 Uani .
C7 C 0.6531(3) 0.8087(3) 0.1777(3) 0.0279 1.0000 Uani .
C8 C 0.6340(3) 0.8295(4) 0.0723(3) 0.0320 1.0000 Uani .
C9 C 0.5148(4) 0.7353(4) -0.0317(3) 0.0347 1.0000 Uani .
C10 C 0.4071(3) 0.6154(3) -0.0361(3) 0.0294 1.0000 Uani .
C11 C 0.2822(4) 0.5159(4) -0.1418(3) 0.0352 1.0000 Uani .
C12 C 0.1813(3) 0.4001(4) -0.1433(3) 0.0344 1.0000 Uani .
C13 C 0.7881(3) 0.9126(3) 0.2889(3) 0.0305 1.0000 Uani .
C14 C -0.0262(3) 0.3422(4) 0.0627(3) 0.0342 1.0000 Uani .
C15 C -0.1693(4) 0.2538(4) -0.0409(3) 0.0364 1.0000 Uani .
C16 C -0.2704(4) 0.1268(4) -0.0336(4) 0.0445 1.0000 Uani .
C17 C -0.4075(4) 0.0352(5) -0.1447(4) 0.0578 1.0000 Uani .
S3 S 0.21656(10) 0.02254(9) 0.37052(8) 0.0379 1.0000 Uani .
S4 S 0.13026(8) 0.18682(9) 0.53198(8) 0.0312 1.0000 Uani .
C18 C 0.1955(3) 0.0805(3) 0.5088(3) 0.0261 1.0000 Uani .
N2 N 0.2318(3) 0.0456(3) 0.5939(2) 0.0295 1.0000 Uani .
C19 C 0.2888(4) -0.0446(4) 0.5727(3) 0.0413 1.0000 Uani .
C20 C 0.1802(5) -0.1998(5) 0.5049(5) 0.0557 1.0000 Uani .
C21 C 0.2437(7) -0.2885(6) 0.4637(6) 0.0811 1.0000 Uani .
C22 C 0.2894(8) -0.2795(7) 0.3556(6) 0.0908 1.0000 Uani .
N3 N 0.3786(3) 0.3846(3) 0.4423(2) 0.0273 0.5000 Uani -1
C23 C 0.4812(7) 0.3619(7) 0.4948(8) 0.0427 0.5000 Uani -1
C24 C 0.6245(7) 0.5000(7) 0.5655(9) 0.0498 0.5000 Uani -1
C25 C 0.3784(7) 0.4973(7) 0.5524(7) 0.0359 0.5000 Uani -1
C26 C 0.5215(7) 0.6335(7) 0.6174(7) 0.0437 0.5000 Uani -1
C27 C 0.4151(8) 0.4472(9) 0.3619(7) 0.0478 0.5000 Uani -1
C28 C 0.5596(8) 0.5801(9) 0.4285(7) 0.0572 0.5000 Uani -1
N4 N 0.6214(3) 0.6154(3) 0.5577(2) 0.0273 0.5000 Uani -1
H21 H 0.0074 0.1902 -0.1277 0.0318 1.0000 Uiso .
H22 H 0.1274 0.1793 -0.0508 0.0318 1.0000 Uiso .
H41 H 0.3315 0.4542 0.1360 0.0335 1.0000 Uiso .
H61 H 0.5638 0.6764 0.2477 0.0335 1.0000 Uiso .
H81 H 0.7084 0.9140 0.0737 0.0400 1.0000 Uiso .
H91 H 0.5039 0.7516 -0.1054 0.0425 1.0000 Uiso .
H111 H 0.2679 0.5306 -0.2161 0.0421 1.0000 Uiso .
H121 H 0.0936 0.3319 -0.2183 0.0362 1.0000 Uiso .
H131 H 0.8395 0.9986 0.2800 0.0340 1.0000 Uiso .
H132 H 0.8434 0.8683 0.2911 0.0340 1.0000 Uiso .
H141 H 0.0307 0.4287 0.0563 0.0396 1.0000 Uiso .
H142 H -0.0364 0.3699 0.1442 0.0396 1.0000 Uiso .
H151 H -0.2074 0.3150 -0.0364 0.0454 1.0000 Uiso .
H152 H -0.1595 0.2203 -0.1222 0.0454 1.0000 Uiso .
H161 H -0.2876 0.1599 0.0437 0.0508 1.0000 Uiso .
H162 H -0.2296 0.0692 -0.0310 0.0508 1.0000 Uiso .
H171 H -0.4713 -0.0473 -0.1366 0.0593 1.0000 Uiso .
H172 H -0.4494 0.0918 -0.1478 0.0593 1.0000 Uiso .
H173 H -0.3915 0.0011 -0.2226 0.0593 1.0000 Uiso .
H191 H 0.3487 -0.0217 0.6548 0.0518 1.0000 Uiso .
H192 H 0.3456 -0.0236 0.5227 0.0518 1.0000 Uiso .
H201 H 0.1351 -0.2255 0.5610 0.0679 1.0000 Uiso .
H202 H 0.1097 -0.2206 0.4301 0.0679 1.0000 Uiso .
H211 H 0.3260 -0.2540 0.5360 0.1022 1.0000 Uiso .
H212 H 0.1737 -0.3891 0.4361 0.1022 1.0000 Uiso .
H221 H 0.3296 -0.3387 0.3328 0.1188 1.0000 Uiso .
H222 H 0.3602 -0.1795 0.3823 0.1188 1.0000 Uiso .
H223 H 0.2078 -0.3146 0.2823 0.1188 1.0000 Uiso .
H231 H 0.4551 0.3256 0.5534 0.0396 0.5000 Uiso -1
H232 H 0.4855 0.2909 0.4267 0.0396 0.5000 Uiso -1
H241 H 0.6571 0.5235 0.6546 0.0489 0.5000 Uiso -1
H242 H 0.6900 0.4856 0.5293 0.0489 0.5000 Uiso -1
H251 H 0.3562 0.4620 0.6125 0.0336 0.5000 Uiso -1
H252 H 0.3078 0.5163 0.5204 0.0336 0.5000 Uiso -1
H261 H 0.5593 0.6590 0.7066 0.0390 0.5000 Uiso -1
H262 H 0.5128 0.7107 0.6111 0.0390 0.5000 Uiso -1
H271 H 0.3472 0.4721 0.3364 0.0419 0.5000 Uiso -1
H272 H 0.4118 0.3772 0.2868 0.0419 0.5000 Uiso -1
H281 H 0.5538 0.6603 0.4268 0.0457 0.5000 Uiso -1
H282 H 0.6193 0.5644 0.3845 0.0457 0.5000 Uiso -1

loop_
_atom_site_aniso_label
_atom_site_aniso_U_11
_atom_site_aniso_U_22
_atom_site_aniso_U_33
_atom_site_aniso_U_23
_atom_site_aniso_U_13
_atom_site_aniso_U_12
Zn1 0.02085(18) 0.02272(19) 0.02518(19) 0.00802(14) 0.00172(13) 0.00459(14)
S1 0.0354(4) 0.0314(4) 0.0253(4) 0.0061(3) 0.0021(3) 0.0192(4)
S2 0.0291(4) 0.0480(5) 0.0344(4) 0.0223(4) 0.0126(3) 0.0206(4)
C1 0.0174(12) 0.0173(13) 0.0252(14) 0.0051(11) -0.0007(11) 0.0006(11)
N1 0.0249(12) 0.0250(12) 0.0246(12) 0.0069(10) 0.0055(10) 0.0107(11)
C2 0.0287(15) 0.0269(15) 0.0240(14) 0.0081(12) 0.0051(12) 0.0112(13)
C3 0.0282(15) 0.0260(15) 0.0227(14) 0.0060(12) 0.0070(12) 0.0136(13)
C4 0.0298(15) 0.0288(15) 0.0253(15) 0.0105(12) 0.0060(12) 0.0141(13)
C5 0.0290(15) 0.0299(15) 0.0237(14) 0.0110(12) 0.0111(12) 0.0179(13)
C6 0.0293(15) 0.0297(15) 0.0248(14) 0.0122(12) 0.0086(12) 0.0141(13)
C7 0.0259(14) 0.0297(15) 0.0275(15) 0.0112(12) 0.0101(12) 0.0162(13)
C8 0.0337(16) 0.0337(16) 0.0326(16) 0.0180(14) 0.0169(14) 0.0179(14)
C9 0.0364(17) 0.0401(18) 0.0298(16) 0.0200(14) 0.0123(14) 0.0197(15)
C10 0.0307(16) 0.0346(16) 0.0227(14) 0.0118(13) 0.0110(12) 0.0184(14)
C11 0.0387(18) 0.0417(18) 0.0249(15) 0.0163(14) 0.0090(14) 0.0221(16)
C12 0.0331(16) 0.0348(17) 0.0226(15) 0.0069(13) 0.0031(13) 0.0164(14)
C13 0.0278(15) 0.0313(16) 0.0260(15) 0.0120(13) 0.0087(12) 0.0127(13)
C14 0.0330(16) 0.0325(16) 0.0335(17) 0.0125(14) 0.0104(14) 0.0182(14)
C15 0.0354(17) 0.0432(19) 0.0349(17) 0.0180(15) 0.0117(14) 0.0256(16)
C16 0.0324(18) 0.043(2) 0.051(2) 0.0189(17) 0.0094(16) 0.0206(16)
C17 0.035(2) 0.056(3) 0.057(3) 0.011(2) 0.0069(19) 0.022(2)
S3 0.0518(5) 0.0272(4) 0.0265(4) 0.0089(3) 0.0144(4) 0.0182(4)
S4 0.0270(4) 0.0316(4) 0.0338(4) 0.0165(3) 0.0119(3) 0.0141(3)
C18 0.0190(13) 0.0180(13) 0.0240(14) 0.0054(11) 0.0026(11) 0.0024(11)
N2 0.0266(13) 0.0258(12) 0.0259(13) 0.0094(10) 0.0064(10) 0.0098(11)
C19 0.051(2) 0.042(2) 0.0365(18) 0.0172(16) 0.0136(16) 0.0315(18)
C20 0.063(3) 0.043(2) 0.064(3) 0.023(2) 0.022(2) 0.033(2)
C21 0.107(5) 0.067(3) 0.081(4) 0.029(3) 0.028(3) 0.064(4)
C22 0.129(6) 0.087(4) 0.081(4) 0.029(3) 0.048(4) 0.082(4)
N3 0.0230(12) 0.0222(12) 0.0236(12) 0.0087(10) 0.0026(10) 0.0063(10)
C23 0.020(3) 0.019(3) 0.060(5) 0.010(3) -0.003(3) 0.002(3)
C24 0.021(3) 0.022(3) 0.079(6) 0.011(4) 0.000(3) 0.009(3)
C25 0.023(3) 0.020(3) 0.040(4) 0.002(3) 0.010(3) 0.004(3)
C26 0.022(3) 0.029(3) 0.047(4) -0.004(3) 0.012(3) 0.005(3)
C27 0.031(4) 0.042(4) 0.032(4) 0.018(3) -0.003(3) -0.004(3)
C28 0.040(4) 0.049(5) 0.025(3) 0.018(3) -0.009(3) -0.012(4)
N4 0.0230(12) 0.0222(12) 0.0236(12) 0.0087(10) 0.0026(10) 0.0063(10)

loop_
_atom_type_symbol
_atom_type_scat_dispersion_real
_atom_type_scat_dispersion_imag
_atom_type_scat_Cromer_Mann_a1
_atom_type_scat_Cromer_Mann_b1
_atom_type_scat_Cromer_Mann_a2
_atom_type_scat_Cromer_Mann_b2
_atom_type_scat_Cromer_Mann_a3
_atom_type_scat_Cromer_Mann_b3
_atom_type_scat_Cromer_Mann_a4
_atom_type_scat_Cromer_Mann_b4
_atom_type_scat_Cromer_Mann_c
_atom_type_scat_source
'C   ' 0.0033 0.0016 2.3100 20.8439 1.0200 10.2075 1.5886 0.5687 0.8650 51.6512 0.2156 International_Tables_Vol_IV_Table_2.2B
'H   ' 0.0000 0.0000 0.4930 10.5109 0.3229 26.1257 0.1402 3.1424 0.0408 57.7998 0.0030 International_Tables_Vol_IV_Table_2.2B
'N   ' 0.0061 0.0033 12.2126 0.0057 3.1322 9.8933 2.0125 28.9975 1.1663 0.5826 -11.5290 International_Tables_Vol_IV_Table_2.2B
'S   ' 0.1246 0.1234 6.9053 1.4679 5.2034 22.2151 1.4379 0.2536 1.5863 56.1720 0.8669 International_Tables_Vol_IV_Table_2.2B
'Zn  ' 0.2839 1.4301 14.0743 3.2655 7.0318 0.2333 5.1652 10.3163 2.4100 58.7097 1.3041 International_Tables_Vol_IV_Table_2.2B

loop_
_geom_angle_atom_site_label_1
_geom_angle_site_symmetry_1
_geom_angle_atom_site_label_2
_geom_angle_site_symmetry_2
_geom_angle_atom_site_label_3
_geom_angle_site_symmetry_3
_geom_angle
_geom_angle_publ_flag
S1 . Zn1 . S2 . 73.60(3) yes
S1 . Zn1 . S3 . 101.96(3) yes
S2 . Zn1 . S3 . 151.56(4) yes
S1 . Zn1 . S4 . 164.69(3) yes
S2 . Zn1 . S4 . 103.06(3) yes
S3 . Zn1 . S4 . 73.63(3) yes
S1 . Zn1 . N3 . 97.77(7) yes
S2 . Zn1 . N3 . 105.34(7) yes
S3 . Zn1 . N3 . 103.09(7) yes
S4 . Zn1 . N3 . 97.52(7) yes
S1 . Zn1 . N4 2_666 97.77(7) yes
S2 . Zn1 . N4 2_666 105.34(7) yes
S3 . Zn1 . N4 2_666 103.09(7) yes
S4 . Zn1 . N4 2_666 97.52(7) yes
Zn1 . S1 . C1 . 83.71(11) yes
Zn1 . S2 . C1 . 84.76(11) yes
S1 . C1 . S2 . 116.42(18) yes
S1 . C1 . N1 . 122.4(2) yes
S2 . C1 . N1 . 121.2(2) yes
C1 . N1 . C2 . 121.4(3) yes
C1 . N1 . C14 . 123.8(3) yes
C2 . N1 . C14 . 114.8(3) yes
N1 . C2 . C3 . 112.2(2) yes
N1 . C2 . H21 . 108.795 no
C3 . C2 . H21 . 108.795 no
N1 . C2 . H22 . 108.795 no
C3 . C2 . H22 . 108.795 no
H21 . C2 . H22 . 109.467 no
C2 . C3 . C4 . 121.5(3) yes
C2 . C3 . C12 . 119.4(3) yes
C4 . C3 . C12 . 119.0(3) yes
C3 . C4 . C5 . 121.7(3) yes
C3 . C4 . H41 . 119.130 no
C5 . C4 . H41 . 119.130 no
C4 . C5 . C6 . 122.5(3) yes
C4 . C5 . C10 . 118.7(3) yes
C6 . C5 . C10 . 118.9(3) yes
C5 . C6 . C7 . 121.9(3) yes
C5 . C6 . H61 . 119.061 no
C7 . C6 . H61 . 119.061 no
C6 . C7 . C8 . 118.8(3) yes
C6 . C7 . C13 . 122.0(3) yes
C8 . C7 . C13 . 119.2(3) yes
C7 . C8 . C9 . 120.9(3) yes
C7 . C8 . H81 . 119.534 no
C9 . C8 . H81 . 119.534 no
C8 . C9 . C10 . 120.8(3) yes
C8 . C9 . H91 . 119.600 no
C10 . C9 . H91 . 119.601 no
C5 . C10 . C9 . 118.7(3) yes
C5 . C10 . C11 . 118.8(3) yes
C9 . C10 . C11 . 122.4(3) yes
C10 . C11 . C12 . 120.8(3) yes
C10 . C11 . H111 . 119.610 no
C12 . C11 . H111 . 119.610 no
C3 . C12 . C11 . 121.0(3) yes
C3 . C12 . H121 . 119.518 no
C11 . C12 . H121 . 119.518 no
C7 . C13 . N2 2_666 112.4(3) yes
C7 . C13 . H131 . 108.727 no
N2 2_666 C13 . H131 . 108.727 no
C7 . C13 . H132 . 108.727 no
N2 2_666 C13 . H132 . 108.727 no
H131 . C13 . H132 . 109.467 no
N1 . C14 . C15 . 113.0(3) yes
N1 . C14 . H141 . 108.591 no
C15 . C14 . H141 . 108.591 no
N1 . C14 . H142 . 108.592 no
C15 . C14 . H142 . 108.591 no
H141 . C14 . H142 . 109.467 no
C14 . C15 . C16 . 113.8(3) yes
C14 . C15 . H151 . 108.387 no
C16 . C15 . H151 . 108.387 no
C14 . C15 . H152 . 108.387 no
C16 . C15 . H152 . 108.387 no
H151 . C15 . H152 . 109.467 no
C15 . C16 . C17 . 111.8(4) yes
C15 . C16 . H161 . 108.878 no
C17 . C16 . H161 . 108.878 no
C15 . C16 . H162 . 108.878 no
C17 . C16 . H162 . 108.879 no
H161 . C16 . H162 . 109.467 no
C16 . C17 . H171 . 109.466 no
C16 . C17 . H172 . 109.467 no
H171 . C17 . H172 . 109.476 no
C16 . C17 . H173 . 109.466 no
H171 . C17 . H173 . 109.475 no
H172 . C17 . H173 . 109.476 no
Zn1 . S3 . C18 . 85.09(11) yes
Zn1 . S4 . C18 . 82.63(11) yes
S3 . C18 . S4 . 117.07(18) yes
S3 . C18 . N2 . 120.6(2) yes
S4 . C18 . N2 . 122.3(2) yes
C13 2_666 N2 . C18 . 123.1(3) yes
C13 2_666 N2 . C19 . 115.4(3) yes
C18 . N2 . C19 . 121.4(3) yes
N2 . C19 . C20 . 113.6(3) yes
N2 . C19 . H191 . 108.443 no
C20 . C19 . H191 . 108.443 no
N2 . C19 . H192 . 108.443 no
C20 . C19 . H192 . 108.443 no
H191 . C19 . H192 . 109.467 no
C19 . C20 . C21 . 111.2(4) yes
C19 . C20 . H201 . 109.048 no
C21 . C20 . H201 . 109.047 no
C19 . C20 . H202 . 109.048 no
C21 . C20 . H202 . 109.047 no
H201 . C20 . H202 . 109.466 no
C20 . C21 . C22 . 112.9(5) yes
C20 . C21 . H211 . 108.612 no
C22 . C21 . H211 . 108.613 no
C20 . C21 . H212 . 108.612 no
C22 . C21 . H212 . 108.612 no
H211 . C21 . H212 . 109.467 no
C21 . C22 . H221 . 109.468 no
C21 . C22 . H222 . 109.466 no
H221 . C22 . H222 . 109.473 no
C21 . C22 . H223 . 109.469 no
H221 . C22 . H223 . 109.477 no
H222 . C22 . H223 . 109.475 no
Zn1 . N3 . C23 . 112.1(3) yes
Zn1 . N3 . C25 . 109.6(3) yes
C23 . N3 . C25 . 106.6(5) yes
Zn1 . N3 . C27 . 110.9(3) yes
C23 . N3 . C27 . 112.0(5) yes
C25 . N3 . C27 . 105.3(5) yes
N3 . C23 . C24 . 111.1(5) yes
N3 . C23 . H231 . 109.064 no
C24 . C23 . H231 . 109.066 no
N3 . C23 . H232 . 109.063 no
C24 . C23 . H232 . 109.063 no
H231 . C23 . H232 . 109.467 no
C23 . C24 . N4 . 112.1(6) yes
C23 . C24 . H241 . 108.805 no
N4 . C24 . H241 . 108.805 no
C23 . C24 . H242 . 108.808 no
N4 . C24 . H242 . 108.808 no
H241 . C24 . H242 . 109.467 no
N3 . C25 . C26 . 109.1(5) yes
N3 . C25 . H251 . 109.570 no
C26 . C25 . H251 . 109.571 no
N3 . C25 . H252 . 109.571 no
C26 . C25 . H252 . 109.571 no
N4 2_666 C25 . H252 . 109.571 no
C25 . C26 . N4 . 111.2(5) yes
C25 . C26 . H261 . 109.040 no
N4 . C26 . H261 . 109.040 no
C25 . C26 . H262 . 109.040 no
N4 . C26 . H262 . 109.041 no
H261 . C26 . H262 . 109.466 no
N3 . C27 . C28 . 111.2(5) yes
N3 . C27 . H271 . 109.034 no
C28 . C27 . H271 . 109.033 no
N3 . C27 . H272 . 109.032 no
C28 . C27 . H272 . 109.033 no
H271 . C27 . H272 . 109.467 no
C27 . C28 . N4 . 111.8(6) yes
C27 . C28 . H281 . 108.894 no
N4 . C28 . H281 . 108.894 no
C27 . C28 . H282 . 108.893 no
N4 . C28 . H282 . 108.892 no
H281 . C28 . H282 . 109.467 no
Zn1 2_666 N4 . C24 . 111.1(3) yes
Zn1 2_666 N4 . C26 . 110.7(3) yes
C24 . N4 . C26 . 105.9(5) yes
Zn1 2_666 N4 . C28 . 112.2(3) yes
C24 . N4 . C28 . 111.0(6) yes
C26 . N4 . C28 . 105.5(6) yes

loop_
_geom_bond_atom_site_label_1
_geom_bond_site_symmetry_1
_geom_bond_atom_site_label_2
_geom_bond_site_symmetry_2
_geom_bond_distance
_geom_bond_publ_flag
Zn1 . S1 . 2.4691(9) yes
Zn1 . S2 . 2.4244(9) yes
Zn1 . S3 . 2.4081(10) yes
Zn1 . S4 . 2.4948(9) yes
Zn1 . N3 . 2.157(2) yes
Zn1 . N4 2_666 2.157(2) yes
S1 . C1 . 1.716(3) yes
S2 . C1 . 1.733(3) yes
C1 . N1 . 1.339(4) yes
N1 . C2 . 1.484(4) yes
N1 . C14 . 1.468(4) yes
C2 . C3 . 1.520(4) yes
C2 . H21 . 1.000 no
C2 . H22 . 1.000 no
C3 . C4 . 1.372(4) yes
C3 . C12 . 1.413(5) yes
C4 . C5 . 1.418(4) yes
C4 . H41 . 1.000 no
C5 . C6 . 1.418(4) yes
C5 . C10 . 1.417(4) yes
C6 . C7 . 1.370(5) yes
C6 . H61 . 1.000 no
C7 . C8 . 1.418(5) yes
C7 . C13 . 1.515(4) yes
C8 . C9 . 1.372(5) yes
C8 . H81 . 1.000 no
C9 . C10 . 1.416(5) yes
C9 . H91 . 1.000 no
C10 . C11 . 1.419(4) yes
C11 . C12 . 1.368(5) yes
C11 . H111 . 1.000 no
C12 . H121 . 1.000 no
C13 . N2 2_666 1.468(4) yes
C13 . H131 . 1.000 no
C13 . H132 . 1.000 no
C14 . C15 . 1.530(5) yes
C14 . H141 . 1.000 no
C14 . H142 . 1.000 no
C15 . C16 . 1.515(5) yes
C15 . H151 . 1.000 no
C15 . H152 . 1.000 no
C16 . C17 . 1.526(5) yes
C16 . H161 . 1.000 no
C16 . H162 . 1.000 no
C17 . H171 . 1.000 no
C17 . H172 . 1.000 no
C17 . H173 . 1.000 no
S3 . C18 . 1.728(3) yes
S4 . C18 . 1.717(3) yes
C18 . N2 . 1.334(4) yes
N2 . C19 . 1.473(5) yes
C19 . C20 . 1.508(6) yes
C19 . H191 . 1.000 no
C19 . H192 . 1.000 no
C20 . C21 . 1.543(7) yes
C20 . H201 . 1.000 no
C20 . H202 . 1.000 no
C21 . C22 . 1.554(10) yes
C21 . H211 . 1.000 no
C21 . H212 . 1.000 no
C22 . H221 . 1.000 no
C22 . H222 . 1.000 no
C22 . H223 . 1.000 no
N3 . C23 . 1.436(8) yes
N3 . C25 . 1.558(7) yes
N3 . C27 . 1.464(8) yes
C23 . C24 . 1.545(9) yes
C23 . H231 . 1.000 no
C23 . H232 . 1.000 no
C24 . N4 . 1.434(8) yes
C24 . H241 . 1.000 no
C24 . H242 . 1.000 no
C25 . C26 . 1.535(9) yes
C25 . H251 . 1.000 no
C25 . H252 . 1.000 no
C26 . N4 . 1.541(7) yes
C26 . H261 . 1.000 no
C26 . H262 . 1.000 no
C27 . C28 . 1.528(9) yes
C27 . H271 . 1.000 no
C27 . H272 . 1.000 no
C28 . N4 . 1.465(7) yes
C28 . H281 . 1.000 no
C28 . H282 . 1.000 no
